data_7712362
loop_
_publ_author_name
'H\"adinger, Pauline'
'Hinz, Alexander'

_publ_section_title
;
 Reactivity of Pt(0) bromosilylene complexes towards ethylene
;
_journal_issue 8
_journal_name_full 'Dalton Transactions'
_journal_page_first 2214
_journal_page_last 2218
_journal_paper_doi 10.1039/D3DT00170A
_journal_volume 52
_journal_year 2023
_chemical_formula_moiety 'C81 H122 Br N P2 Pt Si, 2 (C7 H16)'
_chemical_formula_sum 'C95 H154 Br N P2 Pt Si'
_chemical_formula_weight 1675.21
_space_group_crystal_system triclinic
_space_group_IT_number 2
_space_group_name_Hall '-P 1'
_space_group_name_H-M_alt 'P -1'
_atom_sites_solution_hydrogens geom
_audit_creation_method SHELXL-2018/3
_audit_update_record
;
2022-12-02 deposited with the CCDC.	2023-02-07 downloaded from the CCDC.
;
_cell_angle_alpha 106.144(5)
_cell_angle_beta 109.170(5)
_cell_angle_gamma 90.351(5)
_cell_formula_units_Z 2
_cell_length_a 15.2690(10)
_cell_length_b 15.7982(9)
_cell_length_c 22.2137(14)
_cell_measurement_reflns_used 98186
_cell_measurement_temperature 100(2)
_cell_measurement_theta_max 30.04
_cell_measurement_theta_min 1.85
_cell_volume 4833.6(6)
_computing_cell_refinement
;
X-Area Recipe 1.33.0.0 (STOE, 2015)
;
_computing_data_collection
;
X-Area Pilatus3_SV 1.31.150.0 (STOE, 2018)
;
_computing_data_reduction
;
X-Area Integrate 1.73.1.0 (STOE, 2018)
X-Area LANA 1.73.2.0 (STOE, 2018)
;
_computing_publication_material
;
STOE & Cie GmbH, X-Area, software package for collecting single-crystal or
multi-domain crystal data on STOE area-detector diffractometers, for image 
processing, for the correction and scaling of reflection intensities and 
for outlier rejection, version 1.84, Darmstadt 2018
;
_diffrn_ambient_temperature 100(2)
_diffrn_detector Pilatus200K
_diffrn_detector_area_resol_mean 5.81
_diffrn_detector_type 'DECTRIS PILATUS 200K'
_diffrn_measured_fraction_theta_full 0.999
_diffrn_measured_fraction_theta_max 0.999
_diffrn_measurement_details ' 1062 frames, detector distance = 60 mm'
_diffrn_measurement_device 'Eulerian 4-circle diffractometer'
_diffrn_measurement_device_type 'STOE STADIVARI'
_diffrn_measurement_method 'rotation method, \w scans'
_diffrn_radiation_collimation '0.5 mm diameter, monocapillary'
_diffrn_radiation_monochromator 'plane graphite'
_diffrn_radiation_polarisn_norm 0
_diffrn_radiation_probe x-ray
_diffrn_radiation_type MoK\a
_diffrn_radiation_wavelength 0.71073
_diffrn_reflns_av_R_equivalents 0.0497
_diffrn_reflns_av_unetI/netI 0.0510
_diffrn_reflns_Laue_measured_fraction_full 0.999
_diffrn_reflns_Laue_measured_fraction_max 0.999
_diffrn_reflns_limit_h_max 18
_diffrn_reflns_limit_h_min -18
_diffrn_reflns_limit_k_max 18
_diffrn_reflns_limit_k_min -18
_diffrn_reflns_limit_l_max 26
_diffrn_reflns_limit_l_min -26
_diffrn_reflns_number 53174
_diffrn_reflns_point_group_measured_fraction_full 0.999
_diffrn_reflns_point_group_measured_fraction_max 0.999
_diffrn_reflns_theta_full 25.242
_diffrn_reflns_theta_max 25.299
_diffrn_reflns_theta_min 1.851
_diffrn_source 'Mo Genix 3D HF'
_diffrn_source_current 1.000
_diffrn_source_power 0.050
_diffrn_source_voltage 50
_exptl_absorpt_coefficient_mu 1.950
_exptl_absorpt_correction_T_max 1.0000
_exptl_absorpt_correction_T_min 0.4198
_exptl_absorpt_correction_type multi-scan
_exptl_absorpt_process_details
;
STOE LANA, absorption correction by scaling of reflection intensities.
J. Koziskova, F. Hahn, J. Richter, J. Kozisek, "Comparison of different
absorption corrections on the model structure of tetrakis(\m~2~-acetato)-
diaqua-di-copper(II)", Acta Chimica Slovaca, vol. 9, no. 2, 2016, pp. 136 - 140.
;
_exptl_crystal_colour colourless
_exptl_crystal_density_diffrn 1.151
_exptl_crystal_description plate
_exptl_crystal_F_000 1776
_exptl_crystal_size_max 0.180
_exptl_crystal_size_mid 0.080
_exptl_crystal_size_min 0.060
_refine_diff_density_max 4.597
_refine_diff_density_min -2.054
_refine_diff_density_rms 0.185
_refine_ls_extinction_method none
_refine_ls_goodness_of_fit_ref 1.156
_refine_ls_hydrogen_treatment constr
_refine_ls_matrix_type full
_refine_ls_number_parameters 915
_refine_ls_number_reflns 17578
_refine_ls_number_restraints 336
_refine_ls_restrained_S_all 1.147
_refine_ls_R_factor_all 0.0898
_refine_ls_R_factor_gt 0.0780
_refine_ls_shift/su_max 0.001
_refine_ls_shift/su_mean 0.000
_refine_ls_structure_factor_coef Fsqd
_refine_ls_weighting_details 'w=1/[\s^2^(Fo^2^)+(0.0442P)^2^+89.9123P] where P=(Fo^2^+2Fc^2^)/3'
_refine_ls_weighting_scheme calc
_refine_ls_wR_factor_gt 0.1925
_refine_ls_wR_factor_ref 0.1999
_reflns_Friedel_coverage 0.000
_reflns_number_gt 15225
_reflns_number_total 17578
_reflns_threshold_expression 'I > 2\s(I)'
_cod_data_source_file d3dt00170a2.cif
_cod_data_source_block ph184_2_sq
_cod_original_cell_volume 4833.6(5)
_cod_database_code 7712362
_shelx_shelxl_version_number 2018/3
_shelx_space_group_comment
;
The symmetry employed for this shelxl refinement is uniquely defined
by the following loop, which should always be used as a source of
symmetry information in preference to the above space-group names.
They are only intended as comments.
;
_shelx_estimated_absorpt_t_min 0.720
_shelx_estimated_absorpt_t_max 0.892

loop_
_space_group_symop_operation_xyz
'x, y, z'
'-x, -y, -z'

loop_
_atom_site_label
_atom_site_type_symbol
_atom_site_fract_x
_atom_site_fract_y
_atom_site_fract_z
_atom_site_U_iso_or_equiv
_atom_site_adp_type
_atom_site_occupancy
_atom_site_site_symmetry_order
_atom_site_calc_flag
_atom_site_refinement_flags_posn
_atom_site_refinement_flags_adp
_atom_site_refinement_flags_occupancy
_atom_site_disorder_assembly
_atom_site_disorder_group
Pt1 Pt 0.38293(3) 0.25347(2) 0.65727(2) 0.02014(11) Uani 1 1 d . . . . .
Br1 Br 0.62228(6) 0.48849(6) 0.66791(4) 0.0233(2) Uani 1 1 d . . . . .
P1 P 0.21910(17) 0.24479(15) 0.61712(12) 0.0247(5) Uani 1 1 d . . . . .
P2 P 0.42766(17) 0.12573(14) 0.68727(11) 0.0224(5) Uani 1 1 d . . . . .
Si1 Si 0.51996(17) 0.48336(15) 0.71971(11) 0.0182(5) Uani 1 1 d . . . . .
N1 N 0.5370(5) 0.5847(5) 0.7847(3) 0.0178(15) Uani 1 1 d . . . . .
C1 C 0.5247(6) 0.3005(6) 0.7000(4) 0.0230(19) Uani 1 1 d . . . . .
H1A H 0.560298 0.256382 0.719177 0.028 Uiso 1 1 calc R U . . .
H1B H 0.547979 0.308871 0.665173 0.028 Uiso 1 1 calc R U . . .
C2 C 0.5405(6) 0.3902(5) 0.7559(4) 0.0217(18) Uani 1 1 d . . . . .
H2A H 0.605144 0.398825 0.787690 0.026 Uiso 1 1 calc R U . . .
H2B H 0.497444 0.388810 0.780681 0.026 Uiso 1 1 calc R U . . .
C3 C 0.3796(7) 0.3582(6) 0.6135(4) 0.0236(19) Uani 1 1 d . . . . .
H3A H 0.421581 0.344821 0.587087 0.028 Uiso 1 1 calc R U . . .
H3B H 0.315723 0.352333 0.581068 0.028 Uiso 1 1 calc R U . . .
C4 C 0.4038(6) 0.4568(5) 0.6534(4) 0.0203(18) Uani 1 1 d . . . . .
H4A H 0.355856 0.475570 0.674002 0.024 Uiso 1 1 calc R U . . .
H4B H 0.401212 0.491669 0.622170 0.024 Uiso 1 1 calc R U . . .
C5 C 0.5879(6) 0.5811(6) 0.8509(4) 0.0204(18) Uani 1 1 d . . . . .
C6 C 0.6727(6) 0.5497(5) 0.8765(4) 0.0197(18) Uani 1 1 d . . . . .
C7 C 0.6983(6) 0.5446(6) 0.9412(4) 0.0242(19) Uani 1 1 d . . . . .
H7 H 0.754736 0.520427 0.958432 0.029 Uiso 1 1 calc R U . . .
C8 C 0.6452(6) 0.5734(6) 0.9828(4) 0.025(2) Uani 1 1 d . . . . .
C9 C 0.5688(6) 0.6140(6) 0.9591(4) 0.0224(19) Uani 1 1 d . . . . .
H9 H 0.535348 0.640006 0.987693 0.027 Uiso 1 1 calc R U . . .
C10 C 0.5383(6) 0.6184(5) 0.8936(4) 0.0206(18) Uani 1 1 d . . . . .
C11 C 0.4619(6) 0.6569(6) 0.8570(4) 0.0195(17) Uani 1 1 d . . . . .
C12 C 0.3984(6) 0.7088(5) 0.8769(4) 0.0199(18) Uani 1 1 d . . . . .
H12 H 0.399275 0.721597 0.921523 0.024 Uiso 1 1 calc R U . . .
C13 C 0.3334(6) 0.7424(6) 0.8320(4) 0.0222(19) Uani 1 1 d . . . . .
C14 C 0.3358(6) 0.7219(5) 0.7680(4) 0.0221(19) Uani 1 1 d . . . . .
H14 H 0.290367 0.744195 0.737066 0.027 Uiso 1 1 calc R U . . .
C15 C 0.3990(6) 0.6713(5) 0.7448(4) 0.0190(17) Uani 1 1 d . . . . .
C16 C 0.4627(6) 0.6366(5) 0.7909(4) 0.0188(17) Uani 1 1 d . . . . .
C17 C 0.7408(6) 0.5312(6) 0.8408(4) 0.0201(18) Uani 1 1 d . . . . .
C18 C 0.7748(6) 0.5992(6) 0.8241(4) 0.0232(19) Uani 1 1 d . . . . .
H18 H 0.750243 0.654718 0.832237 0.028 Uiso 1 1 calc R U . . .
C19 C 0.8439(6) 0.5887(6) 0.7956(4) 0.0238(19) Uani 1 1 d . . . . .
C20 C 0.8744(7) 0.5058(7) 0.7813(5) 0.029(2) Uani 1 1 d . . . . .
H20 H 0.920407 0.496900 0.760507 0.035 Uiso 1 1 calc R U . . .
C21 C 0.8408(6) 0.4349(6) 0.7960(4) 0.0251(19) Uani 1 1 d . . . . .
C22 C 0.7760(6) 0.4501(6) 0.8277(4) 0.0206(18) Uani 1 1 d . . . . .
H22 H 0.755017 0.403821 0.840903 0.025 Uiso 1 1 calc R U . . .
C23 C 0.8820(8) 0.6635(7) 0.7764(5) 0.035(2) Uani 1 1 d . . . . .
C24 C 0.8348(8) 0.7486(7) 0.7928(6) 0.041(3) Uani 1 1 d . . . . .
H24A H 0.862115 0.795188 0.780898 0.061 Uiso 1 1 calc R U . . .
H24B H 0.844374 0.768239 0.840587 0.061 Uiso 1 1 calc R U . . .
H24C H 0.767809 0.736654 0.767221 0.061 Uiso 1 1 calc R U . . .
C25 C 0.8638(10) 0.6350(8) 0.7015(6) 0.053(3) Uani 1 1 d . . . . .
H25A H 0.796516 0.621814 0.677260 0.079 Uiso 1 1 calc R U . . .
H25B H 0.894751 0.581863 0.689619 0.079 Uiso 1 1 calc R U . . .
H25C H 0.888407 0.682882 0.689464 0.079 Uiso 1 1 calc R U . . .
C26 C 0.9864(8) 0.6842(8) 0.8164(7) 0.054(3) Uani 1 1 d . . . . .
H26A H 1.017393 0.630396 0.807237 0.080 Uiso 1 1 calc R U . . .
H26B H 0.995677 0.705491 0.864134 0.080 Uiso 1 1 calc R U . . .
H26C H 1.012989 0.730043 0.803449 0.080 Uiso 1 1 calc R U . . .
C27 C 0.8737(7) 0.3439(6) 0.7754(5) 0.028(2) Uani 1 1 d . . . . .
C28 C 0.8430(8) 0.3121(7) 0.6998(5) 0.037(2) Uani 1 1 d . . . . .
H28A H 0.859173 0.251699 0.685356 0.056 Uiso 1 1 calc R U . . .
H28B H 0.874567 0.351535 0.684385 0.056 Uiso 1 1 calc R U . . .
H28C H 0.775344 0.312682 0.680818 0.056 Uiso 1 1 calc R U . . .
C29 C 0.9802(7) 0.3497(7) 0.8056(6) 0.041(3) Uani 1 1 d . . . . .
H29A H 1.000611 0.290970 0.791788 0.061 Uiso 1 1 calc R U . . .
H29B H 0.999559 0.370710 0.854375 0.061 Uiso 1 1 calc R U . . .
H29C H 1.008527 0.391186 0.789893 0.061 Uiso 1 1 calc R U . . .
C30 C 0.8306(8) 0.2743(7) 0.7973(6) 0.037(2) Uani 1 1 d . . . . .
H30A H 0.762530 0.268906 0.777424 0.056 Uiso 1 1 calc R U . . .
H30B H 0.848973 0.292921 0.846057 0.056 Uiso 1 1 calc R U . . .
H30C H 0.853058 0.216942 0.782362 0.056 Uiso 1 1 calc R U . . .
C31 C 0.6784(7) 0.5589(7) 1.0514(5) 0.034(2) Uani 1 1 d . . . . .
C32 C 0.7713(8) 0.6101(11) 1.0932(5) 0.061(4) Uani 1 1 d . . . . .
H32A H 0.816882 0.590562 1.071115 0.091 Uiso 1 1 calc R U . . .
H32B H 0.791697 0.599796 1.136976 0.091 Uiso 1 1 calc R U . . .
H32C H 0.766435 0.673433 1.098790 0.091 Uiso 1 1 calc R U . . .
C33 C 0.6088(7) 0.5861(7) 1.0875(5) 0.033(2) Uani 1 1 d . . . . .
H33A H 0.609649 0.650763 1.100451 0.049 Uiso 1 1 calc R U . . .
H33B H 0.626104 0.566128 1.127433 0.049 Uiso 1 1 calc R U . . .
H33C H 0.546106 0.558884 1.057713 0.049 Uiso 1 1 calc R U . . .
C34 C 0.6870(10) 0.4598(8) 1.0435(6) 0.051(3) Uani 1 1 d . . . . .
H34A H 0.626397 0.425671 1.015847 0.077 Uiso 1 1 calc R U . . .
H34B H 0.706915 0.450245 1.087501 0.077 Uiso 1 1 calc R U . . .
H34C H 0.733135 0.440412 1.021972 0.077 Uiso 1 1 calc R U . . .
C35 C 0.2684(7) 0.8066(7) 0.8546(5) 0.031(2) Uani 1 1 d . . . . .
C36 C 0.3237(9) 0.8963(8) 0.8960(8) 0.064(4) Uani 1 1 d . . . . .
H36A H 0.343598 0.923354 0.867270 0.096 Uiso 1 1 calc R U . . .
H36B H 0.378600 0.888418 0.931409 0.096 Uiso 1 1 calc R U . . .
H36C H 0.284315 0.935015 0.916022 0.096 Uiso 1 1 calc R U . . .
C37 C 0.2276(8) 0.7699(9) 0.8981(6) 0.043(3) Uani 1 1 d . . . . .
H37A H 0.196883 0.709757 0.873071 0.065 Uiso 1 1 calc R U . . .
H37B H 0.181931 0.808079 0.910216 0.065 Uiso 1 1 calc R U . . .
H37C H 0.277809 0.768350 0.938687 0.065 Uiso 1 1 calc R U . . .
C38 C 0.1859(8) 0.8174(8) 0.7968(5) 0.041(3) Uani 1 1 d . . . . .
H38A H 0.208874 0.835678 0.765471 0.062 Uiso 1 1 calc R U . . .
H38B H 0.149373 0.862612 0.813993 0.062 Uiso 1 1 calc R U . . .
H38C H 0.146414 0.760836 0.773679 0.062 Uiso 1 1 calc R U . . .
C39 C 0.3917(6) 0.6588(5) 0.6746(4) 0.0189(18) Uani 1 1 d . . . . .
C40 C 0.3059(6) 0.6316(5) 0.6251(4) 0.0187(17) Uani 1 1 d . . . . .
H40 H 0.253129 0.621398 0.636856 0.022 Uiso 1 1 calc R U . . .
C41 C 0.2944(6) 0.6187(5) 0.5584(4) 0.0192(17) Uani 1 1 d . . . . .
C42 C 0.3720(6) 0.6376(6) 0.5434(4) 0.0230(19) Uani 1 1 d . . . . .
H42 H 0.365855 0.628595 0.498058 0.028 Uiso 1 1 calc R U . . .
C43 C 0.4600(6) 0.6699(5) 0.5932(4) 0.0198(18) Uani 1 1 d . . . . .
C44 C 0.4681(6) 0.6775(5) 0.6589(4) 0.0210(18) Uani 1 1 d . . . . .
H44 H 0.527190 0.695870 0.693232 0.025 Uiso 1 1 calc R U . . .
C45 C 0.2011(6) 0.5775(6) 0.5031(4) 0.0249(19) Uani 1 1 d . . . . .
C46 C 0.1988(8) 0.4776(7) 0.4841(6) 0.049(3) Uani 1 1 d . . . . .
H46A H 0.139675 0.450834 0.448426 0.074 Uiso 1 1 calc R U . . .
H46B H 0.204478 0.457628 0.523051 0.074 Uiso 1 1 calc R U . . .
H46C H 0.250740 0.459656 0.468357 0.074 Uiso 1 1 calc R U . . .
C47 C 0.1186(8) 0.6032(8) 0.5273(5) 0.040(3) Uani 1 1 d . . . . .
H47A H 0.060025 0.575784 0.491318 0.060 Uiso 1 1 calc R U . . .
H47B H 0.118826 0.667780 0.540052 0.060 Uiso 1 1 calc R U . . .
H47C H 0.124541 0.582347 0.565964 0.060 Uiso 1 1 calc R U . . .
C48 C 0.1878(7) 0.6096(8) 0.4422(5) 0.042(3) Uani 1 1 d . . . . .
H48A H 0.241253 0.597417 0.427192 0.063 Uiso 1 1 calc R U . . .
H48B H 0.182851 0.673511 0.454094 0.063 Uiso 1 1 calc R U . . .
H48C H 0.130587 0.578498 0.406225 0.063 Uiso 1 1 calc R U . . .
C49 C 0.5411(6) 0.6942(6) 0.5733(4) 0.0224(18) Uani 1 1 d . . . . .
C50 C 0.5123(8) 0.7605(6) 0.5328(5) 0.033(2) Uani 1 1 d . . . . .
H50A H 0.563482 0.774720 0.518654 0.049 Uiso 1 1 calc R U . . .
H50B H 0.497986 0.814778 0.560610 0.049 Uiso 1 1 calc R U . . .
H50C H 0.456919 0.734147 0.493437 0.049 Uiso 1 1 calc R U . . .
C51 C 0.6278(7) 0.7361(7) 0.6340(5) 0.034(2) Uani 1 1 d . . . . .
H51A H 0.676775 0.754433 0.619279 0.052 Uiso 1 1 calc R U . . .
H51B H 0.649958 0.692823 0.658252 0.052 Uiso 1 1 calc R U . . .
H51C H 0.612328 0.787976 0.663407 0.052 Uiso 1 1 calc R U . . .
C52 C 0.5684(7) 0.6095(7) 0.5302(5) 0.030(2) Uani 1 1 d . . . . .
H52A H 0.513343 0.579273 0.491737 0.046 Uiso 1 1 calc R U . . .
H52B H 0.592027 0.569574 0.557215 0.046 Uiso 1 1 calc R U . . .
H52C H 0.616831 0.626538 0.514488 0.046 Uiso 1 1 calc R U . . .
C53 C 0.1903(6) 0.3575(6) 0.6536(4) 0.0225(19) Uani 1 1 d . . . . .
H53 H 0.205630 0.395720 0.628573 0.027 Uiso 1 1 calc R U . . .
C54 C 0.2551(7) 0.3970(6) 0.7274(4) 0.0236(19) Uani 1 1 d . . . . .
H54A H 0.238999 0.364964 0.755423 0.028 Uiso 1 1 calc R U . . .
H54B H 0.320790 0.389661 0.730816 0.028 Uiso 1 1 calc R U . . .
C55 C 0.2441(7) 0.4954(6) 0.7523(4) 0.0246(19) Uani 1 1 d . . . . .
H55A H 0.284869 0.519413 0.799590 0.029 Uiso 1 1 calc R U . . .
H55B H 0.264933 0.527546 0.726173 0.029 Uiso 1 1 calc R U . . .
C56 C 0.1450(7) 0.5120(6) 0.7467(5) 0.030(2) Uani 1 1 d . . . . .
H56A H 0.140649 0.576585 0.760330 0.036 Uiso 1 1 calc R U . . .
H56B H 0.126147 0.486164 0.776987 0.036 Uiso 1 1 calc R U . . .
C57 C 0.0792(7) 0.4702(6) 0.6747(5) 0.028(2) Uani 1 1 d . . . . .
H57A H 0.093664 0.500724 0.645119 0.034 Uiso 1 1 calc R U . . .
H57B H 0.013948 0.477763 0.672156 0.034 Uiso 1 1 calc R U . . .
C58 C 0.0903(7) 0.3704(6) 0.6507(5) 0.027(2) Uani 1 1 d . . . . .
H58A H 0.073908 0.339528 0.679338 0.033 Uiso 1 1 calc R U . . .
H58B H 0.047156 0.344133 0.604320 0.033 Uiso 1 1 calc R U . . .
C59 C 0.1741(11) 0.2335(9) 0.5230(7) 0.026(2) Uani 0.597(10) 1 d D U P A 1
H59 H 0.223612 0.267550 0.516141 0.031 Uiso 0.597(10) 1 calc R U P A 1
C60 C 0.0846(11) 0.2720(11) 0.4938(7) 0.025(3) Uani 0.597(10) 1 d D U P A 1
H60A H 0.090927 0.335842 0.518045 0.030 Uiso 0.597(10) 1 calc R U P A 1
H60B H 0.032585 0.242310 0.500302 0.030 Uiso 0.597(10) 1 calc R U P A 1
C61 C 0.0614(11) 0.2607(10) 0.4197(7) 0.029(2) Uani 0.597(10) 1 d D U P A 1
H61A H 0.000612 0.283194 0.402498 0.034 Uiso 0.597(10) 1 calc R U P A 1
H61B H 0.109387 0.296879 0.413801 0.034 Uiso 0.597(10) 1 calc R U P A 1
C62 C 0.0568(12) 0.1662(9) 0.3797(7) 0.028(2) Uani 0.597(10) 1 d D U P A 1
H62A H 0.004111 0.130833 0.381109 0.034 Uiso 0.597(10) 1 calc R U P A 1
H62B H 0.045615 0.162907 0.332572 0.034 Uiso 0.597(10) 1 calc R U P A 1
C63 C 0.1446(12) 0.1291(11) 0.4065(7) 0.031(2) Uani 0.597(10) 1 d D U P A 1
H63A H 0.195450 0.160506 0.399996 0.037 Uiso 0.597(10) 1 calc R U P A 1
H63B H 0.138505 0.065906 0.380525 0.037 Uiso 0.597(10) 1 calc R U P A 1
C64 C 0.1719(11) 0.1357(9) 0.4810(7) 0.027(2) Uani 0.597(10) 1 d D U P A 1
H64A H 0.234154 0.115034 0.496576 0.033 Uiso 0.597(10) 1 calc R U P A 1
H64B H 0.126341 0.097149 0.487236 0.033 Uiso 0.597(10) 1 calc R U P A 1
C59B C 0.1580(14) 0.2036(17) 0.5303(9) 0.025(3) Uani 0.403(10) 1 d D U P A 2
H59B H 0.132312 0.141597 0.522499 0.030 Uiso 0.403(10) 1 calc R U P A 2
C60B C 0.0759(15) 0.2478(16) 0.4965(9) 0.027(3) Uani 0.403(10) 1 d D U P A 2
H60C H 0.097585 0.309713 0.502321 0.032 Uiso 0.403(10) 1 calc R U P A 2
H60D H 0.028822 0.249536 0.518495 0.032 Uiso 0.403(10) 1 calc R U P A 2
C61B C 0.0307(14) 0.1999(15) 0.4224(9) 0.027(2) Uani 0.403(10) 1 d D U P A 2
H61C H 0.001126 0.140875 0.416735 0.033 Uiso 0.403(10) 1 calc R U P A 2
H61D H -0.018963 0.233896 0.402233 0.033 Uiso 0.403(10) 1 calc R U P A 2
C62B C 0.0994(15) 0.1884(16) 0.3864(10) 0.029(3) Uani 0.403(10) 1 d D U P A 2
H62C H 0.067863 0.152726 0.339372 0.034 Uiso 0.403(10) 1 calc R U P A 2
H62D H 0.122681 0.247150 0.386711 0.034 Uiso 0.403(10) 1 calc R U P A 2
C63B C 0.1786(16) 0.1440(15) 0.4179(9) 0.027(3) Uani 0.403(10) 1 d D U P A 2
H63C H 0.223611 0.139166 0.393866 0.032 Uiso 0.403(10) 1 calc R U P A 2
H63D H 0.155863 0.083256 0.414019 0.032 Uiso 0.403(10) 1 calc R U P A 2
C64B C 0.2286(14) 0.1948(15) 0.4920(9) 0.027(3) Uani 0.403(10) 1 d D U P A 2
H64C H 0.254774 0.254425 0.496053 0.033 Uiso 0.403(10) 1 calc R U P A 2
H64D H 0.280642 0.162707 0.511669 0.033 Uiso 0.403(10) 1 calc R U P A 2
C65 C 0.1463(7) 0.1647(6) 0.6334(6) 0.036(2) Uani 1 1 d . . . . .
H65 H 0.168475 0.105980 0.617356 0.044 Uiso 1 1 calc R U . . .
C66 C 0.0400(8) 0.1491(7) 0.5985(7) 0.049(3) Uani 1 1 d . . . . .
H66A H 0.011450 0.203294 0.613987 0.059 Uiso 1 1 calc R U . . .
H66B H 0.024378 0.135066 0.549615 0.059 Uiso 1 1 calc R U . . .
C67 C 0.0017(8) 0.0718(7) 0.6150(8) 0.055(4) Uani 1 1 d . . . . .
H67A H -0.067110 0.063611 0.594442 0.066 Uiso 1 1 calc R U . . .
H67B H 0.025661 0.016852 0.595068 0.066 Uiso 1 1 calc R U . . .
C68 C 0.0280(8) 0.0856(8) 0.6890(8) 0.058(4) Uani 1 1 d . . . . .
H68A H 0.004552 0.032168 0.696384 0.069 Uiso 1 1 calc R U . . .
H68B H -0.002337 0.136230 0.708220 0.069 Uiso 1 1 calc R U . . .
C69 C 0.1330(8) 0.1038(7) 0.7248(7) 0.049(3) Uani 1 1 d . . . . .
H69A H 0.162901 0.050013 0.710575 0.058 Uiso 1 1 calc R U . . .
H69B H 0.147048 0.118510 0.773557 0.058 Uiso 1 1 calc R U . . .
C70 C 0.1722(7) 0.1809(7) 0.7087(6) 0.041(3) Uani 1 1 d . . . . .
H70A H 0.147732 0.235996 0.727760 0.049 Uiso 1 1 calc R U . . .
H70B H 0.240971 0.189277 0.729766 0.049 Uiso 1 1 calc R U . . .
C71 C 0.3383(7) 0.0281(5) 0.6516(5) 0.025(2) Uani 1 1 d . . . . .
H71 H 0.281482 0.050343 0.660961 0.030 Uiso 1 1 calc R U . . .
C72 C 0.3104(8) -0.0032(6) 0.5755(5) 0.037(2) Uani 1 1 d . . . . .
H72A H 0.297649 0.048583 0.558254 0.045 Uiso 1 1 calc R U . . .
H72B H 0.362977 -0.029888 0.563280 0.045 Uiso 1 1 calc R U . . .
C73 C 0.2249(9) -0.0704(7) 0.5432(6) 0.049(3) Uani 1 1 d . . . . .
H73A H 0.170932 -0.042055 0.551981 0.059 Uiso 1 1 calc R U . . .
H73B H 0.210598 -0.090259 0.494257 0.059 Uiso 1 1 calc R U . . .
C74 C 0.2388(10) -0.1498(7) 0.5691(7) 0.052(3) Uani 1 1 d . . . . .
H74A H 0.179812 -0.189493 0.550104 0.063 Uiso 1 1 calc R U . . .
H74B H 0.286783 -0.183221 0.554814 0.063 Uiso 1 1 calc R U . . .
C75 C 0.2686(9) -0.1216(7) 0.6430(6) 0.046(3) Uani 1 1 d . . . . .
H75A H 0.281133 -0.174622 0.658750 0.055 Uiso 1 1 calc R U . . .
H75B H 0.216812 -0.095290 0.656545 0.055 Uiso 1 1 calc R U . . .
C76 C 0.3567(8) -0.0536(6) 0.6779(5) 0.033(2) Uani 1 1 d . . . . .
H76A H 0.410760 -0.080774 0.668230 0.039 Uiso 1 1 calc R U . . .
H76B H 0.371162 -0.035260 0.726790 0.039 Uiso 1 1 calc R U . . .
C77 C 0.4748(7) 0.1275(6) 0.7760(4) 0.0281(18) Uani 1 1 d . U . B 1
H77 H 0.484467 0.065758 0.778195 0.034 Uiso 1 1 calc R U . B 1
C78 C 0.4132(6) 0.1618(5) 0.8103(4) 0.02014(11) Uani 1 1 d . U . B 1
H78A H 0.348587 0.135804 0.782214 0.024 Uiso 1 1 calc R U . B 1
H78B H 0.415812 0.226856 0.818522 0.024 Uiso 1 1 calc R U . B 1
C79 C 0.4403(8) 0.1398(8) 0.8808(5) 0.042(2) Uani 1 1 d . U . B 1
H79A H 0.392759 0.156996 0.902057 0.051 Uiso 1 1 calc R U . B 1
H79B H 0.447111 0.076045 0.874829 0.051 Uiso 1 1 calc R U . B 1
C80 C 0.5324(8) 0.1959(8) 0.9214(5) 0.044(2) Uani 1 1 d . U . B 1
H80A H 0.522010 0.259184 0.928926 0.053 Uiso 1 1 calc R U . B 1
H80B H 0.556080 0.185159 0.965479 0.053 Uiso 1 1 calc R U . B 1
C81 C 0.6059(8) 0.1775(8) 0.8888(5) 0.040(2) Uani 1 1 d . U . B 1
H81A H 0.622821 0.116465 0.885991 0.048 Uiso 1 1 calc R U . B 1
H81B H 0.662732 0.219303 0.915985 0.048 Uiso 1 1 calc R U . B 1
C82 C 0.5674(7) 0.1884(7) 0.8177(5) 0.0326(18) Uani 1 1 d . U . B 1
H82A H 0.556396 0.250924 0.820944 0.039 Uiso 1 1 calc R U . B 1
H82B H 0.613831 0.172797 0.795180 0.039 Uiso 1 1 calc R U . B 1
C83 C 0.5283(7) 0.0930(6) 0.6595(4) 0.025(2) Uani 1 1 d . . . . .
H83 H 0.579819 0.140131 0.690525 0.030 Uiso 1 1 calc R U . . .
C84 C 0.5691(8) 0.0069(6) 0.6685(5) 0.034(2) Uani 1 1 d . . . . .
H84A H 0.575849 0.003199 0.713511 0.041 Uiso 1 1 calc R U . . .
H84B H 0.526490 -0.044822 0.635076 0.041 Uiso 1 1 calc R U . . .
C85 C 0.6634(8) 0.0058(7) 0.6597(5) 0.039(3) Uani 1 1 d . . . . .
H85A H 0.688162 -0.051055 0.663211 0.047 Uiso 1 1 calc R U . . .
H85B H 0.707231 0.054150 0.696148 0.047 Uiso 1 1 calc R U . . .
C86 C 0.6589(8) 0.0173(7) 0.5922(5) 0.039(3) Uani 1 1 d . . . . .
H86A H 0.722816 0.021592 0.590690 0.046 Uiso 1 1 calc R U . . .
H86B H 0.622713 -0.035437 0.555780 0.046 Uiso 1 1 calc R U . . .
C87 C 0.6136(7) 0.1001(7) 0.5815(5) 0.032(2) Uani 1 1 d . . . . .
H87A H 0.654758 0.153370 0.613690 0.039 Uiso 1 1 calc R U . . .
H87B H 0.605765 0.102214 0.535893 0.039 Uiso 1 1 calc R U . . .
C88 C 0.5191(7) 0.1008(6) 0.5904(5) 0.029(2) Uani 1 1 d . . . . .
H88A H 0.475922 0.050675 0.555427 0.034 Uiso 1 1 calc R U . . .
H88B H 0.492720 0.156523 0.585399 0.034 Uiso 1 1 calc R U . . .

loop_
_atom_site_aniso_label
_atom_site_aniso_U_11
_atom_site_aniso_U_22
_atom_site_aniso_U_33
_atom_site_aniso_U_23
_atom_site_aniso_U_13
_atom_site_aniso_U_12
Pt1 0.02746(19) 0.01312(17) 0.01941(18) 0.00490(12) 0.00740(13) 0.00409(12)
Br1 0.0292(5) 0.0251(4) 0.0194(4) 0.0066(3) 0.0135(4) 0.0040(4)
P1 0.0256(12) 0.0165(11) 0.0262(12) 0.0013(9) 0.0054(10) 0.0035(9)
P2 0.0342(13) 0.0156(11) 0.0212(11) 0.0086(9) 0.0118(10) 0.0073(9)
Si1 0.0262(13) 0.0158(11) 0.0142(11) 0.0043(9) 0.0091(10) 0.0022(9)
N1 0.026(4) 0.021(4) 0.008(3) 0.004(3) 0.007(3) 0.004(3)
C1 0.023(5) 0.020(4) 0.022(4) 0.005(4) 0.004(4) -0.001(4)
C2 0.026(5) 0.018(4) 0.020(4) 0.000(3) 0.012(4) 0.000(3)
C3 0.043(6) 0.018(4) 0.011(4) 0.005(3) 0.010(4) 0.002(4)
C4 0.026(5) 0.019(4) 0.016(4) 0.004(3) 0.008(4) 0.005(3)
C5 0.026(5) 0.020(4) 0.019(4) 0.006(3) 0.012(4) 0.004(3)
C6 0.028(5) 0.018(4) 0.013(4) 0.004(3) 0.008(4) 0.004(3)
C7 0.023(5) 0.029(5) 0.020(4) 0.007(4) 0.006(4) 0.003(4)
C8 0.029(5) 0.035(5) 0.010(4) 0.004(4) 0.009(4) 0.003(4)
C9 0.027(5) 0.027(5) 0.012(4) 0.002(3) 0.008(4) 0.002(4)
C10 0.029(5) 0.017(4) 0.020(4) 0.006(3) 0.012(4) 0.006(3)
C11 0.025(5) 0.022(4) 0.013(4) 0.006(3) 0.007(3) 0.001(3)
C12 0.034(5) 0.012(4) 0.016(4) 0.001(3) 0.014(4) 0.003(3)
C13 0.031(5) 0.018(4) 0.022(4) 0.006(4) 0.017(4) 0.009(4)
C14 0.033(5) 0.016(4) 0.017(4) 0.004(3) 0.009(4) 0.008(4)
C15 0.025(5) 0.016(4) 0.020(4) 0.004(3) 0.014(4) -0.001(3)
C16 0.031(5) 0.012(4) 0.015(4) 0.001(3) 0.013(4) 0.003(3)
C17 0.020(4) 0.027(5) 0.013(4) 0.007(3) 0.004(3) 0.000(3)
C18 0.022(5) 0.027(5) 0.018(4) 0.004(4) 0.007(4) 0.003(4)
C19 0.029(5) 0.026(5) 0.022(4) 0.011(4) 0.013(4) 0.005(4)
C20 0.030(5) 0.038(6) 0.028(5) 0.014(4) 0.018(4) 0.004(4)
C21 0.027(5) 0.027(5) 0.017(4) 0.004(4) 0.004(4) 0.003(4)
C22 0.024(5) 0.027(5) 0.020(4) 0.014(4) 0.014(4) 0.001(4)
C23 0.039(6) 0.032(5) 0.039(6) 0.014(5) 0.017(5) 0.004(4)
C24 0.050(7) 0.028(5) 0.051(7) 0.014(5) 0.026(6) -0.003(5)
C25 0.089(10) 0.045(7) 0.062(8) 0.034(6) 0.059(8) 0.027(7)
C26 0.046(7) 0.039(7) 0.080(9) 0.012(6) 0.032(7) -0.012(5)
C27 0.028(5) 0.028(5) 0.027(5) 0.008(4) 0.009(4) 0.010(4)
C28 0.054(7) 0.034(6) 0.026(5) 0.009(4) 0.018(5) 0.013(5)
C29 0.032(6) 0.040(6) 0.050(7) 0.013(5) 0.014(5) 0.004(5)
C30 0.048(7) 0.028(5) 0.045(6) 0.008(5) 0.029(5) 0.009(5)
C31 0.033(5) 0.053(7) 0.020(5) 0.015(5) 0.012(4) 0.020(5)
C32 0.042(7) 0.116(12) 0.017(5) 0.011(6) 0.008(5) 0.007(7)
C33 0.044(6) 0.047(6) 0.015(4) 0.014(4) 0.016(4) 0.014(5)
C34 0.075(9) 0.063(8) 0.037(6) 0.028(6) 0.035(6) 0.045(7)
C35 0.033(5) 0.032(5) 0.030(5) 0.005(4) 0.016(4) 0.014(4)
C36 0.054(8) 0.027(6) 0.108(12) -0.010(7) 0.048(8) 0.008(5)
C37 0.034(6) 0.069(8) 0.042(6) 0.030(6) 0.023(5) 0.020(6)
C38 0.053(7) 0.052(7) 0.037(6) 0.027(5) 0.026(5) 0.033(6)
C39 0.036(5) 0.009(4) 0.019(4) 0.006(3) 0.017(4) 0.008(3)
C40 0.023(4) 0.015(4) 0.019(4) 0.008(3) 0.006(4) 0.000(3)
C41 0.024(5) 0.015(4) 0.018(4) 0.004(3) 0.007(4) 0.006(3)
C42 0.031(5) 0.023(4) 0.023(5) 0.012(4) 0.014(4) 0.005(4)
C43 0.028(5) 0.014(4) 0.023(4) 0.010(3) 0.013(4) 0.009(3)
C44 0.027(5) 0.014(4) 0.021(4) 0.007(3) 0.005(4) 0.001(3)
C45 0.028(5) 0.022(5) 0.023(5) 0.006(4) 0.007(4) 0.004(4)
C46 0.035(6) 0.035(6) 0.058(8) 0.003(5) -0.002(5) 0.003(5)
C47 0.039(6) 0.049(7) 0.024(5) 0.011(5) 0.001(5) 0.005(5)
C48 0.030(6) 0.063(8) 0.031(6) 0.024(5) 0.000(5) -0.008(5)
C49 0.026(5) 0.021(4) 0.021(4) 0.006(4) 0.009(4) -0.001(4)
C50 0.053(7) 0.024(5) 0.032(5) 0.014(4) 0.024(5) 0.001(4)
C51 0.032(5) 0.041(6) 0.030(5) 0.011(5) 0.011(4) -0.014(4)
C52 0.031(5) 0.039(6) 0.029(5) 0.019(4) 0.012(4) -0.003(4)
C53 0.034(5) 0.020(4) 0.014(4) 0.007(3) 0.008(4) 0.003(4)
C54 0.034(5) 0.016(4) 0.023(5) 0.005(4) 0.013(4) 0.002(4)
C55 0.038(5) 0.017(4) 0.020(4) 0.001(4) 0.016(4) 0.000(4)
C56 0.037(6) 0.017(4) 0.036(5) -0.002(4) 0.021(5) 0.000(4)
C57 0.029(5) 0.022(5) 0.035(5) 0.004(4) 0.017(4) 0.008(4)
C58 0.030(5) 0.021(5) 0.029(5) 0.006(4) 0.008(4) 0.001(4)
C59 0.034(5) 0.022(5) 0.020(4) 0.002(4) 0.009(4) 0.000(4)
C60 0.031(5) 0.025(5) 0.021(4) 0.006(4) 0.012(4) 0.000(4)
C61 0.034(5) 0.026(4) 0.022(4) 0.004(4) 0.008(4) 0.000(4)
C62 0.033(5) 0.025(5) 0.022(4) 0.001(4) 0.010(4) -0.001(4)
C63 0.034(5) 0.027(4) 0.025(4) -0.001(4) 0.009(4) 0.000(4)
C64 0.033(5) 0.023(4) 0.022(4) 0.002(4) 0.009(4) 0.000(4)
C59B 0.030(5) 0.024(6) 0.021(4) 0.003(5) 0.010(4) 0.001(5)
C60B 0.032(5) 0.024(5) 0.021(4) 0.003(4) 0.009(4) 0.001(4)
C61B 0.034(5) 0.025(5) 0.021(4) 0.003(4) 0.009(4) 0.001(4)
C62B 0.033(5) 0.026(5) 0.023(4) 0.002(4) 0.009(4) -0.001(4)
C63B 0.032(5) 0.024(5) 0.022(4) 0.002(4) 0.009(4) 0.000(4)
C64B 0.032(5) 0.023(5) 0.023(4) 0.002(4) 0.009(4) 0.000(4)
C65 0.030(5) 0.018(5) 0.062(7) 0.012(5) 0.016(5) 0.003(4)
C66 0.040(7) 0.021(5) 0.073(9) 0.005(5) 0.009(6) -0.007(5)
C67 0.036(6) 0.025(6) 0.096(11) 0.010(6) 0.020(7) -0.001(5)
C68 0.036(7) 0.034(6) 0.110(12) 0.030(7) 0.027(7) -0.001(5)
C69 0.044(7) 0.029(6) 0.077(9) 0.025(6) 0.018(6) 0.000(5)
C70 0.026(5) 0.031(6) 0.068(8) 0.025(5) 0.011(5) -0.002(4)
C71 0.037(5) 0.013(4) 0.034(5) 0.017(4) 0.014(4) 0.005(4)
C72 0.052(7) 0.021(5) 0.035(6) 0.005(4) 0.012(5) -0.003(4)
C73 0.062(8) 0.018(5) 0.048(7) -0.003(5) 0.007(6) -0.010(5)
C74 0.065(8) 0.018(5) 0.065(8) 0.005(5) 0.017(7) -0.007(5)
C75 0.056(7) 0.016(5) 0.066(8) 0.021(5) 0.014(6) 0.003(5)
C76 0.046(6) 0.023(5) 0.037(6) 0.017(4) 0.016(5) 0.002(4)
C77 0.040(4) 0.025(4) 0.019(4) 0.007(3) 0.009(3) 0.007(3)
C78 0.02746(19) 0.01312(17) 0.01941(18) 0.00490(12) 0.00740(13) 0.00409(12)
C79 0.052(5) 0.050(5) 0.030(4) 0.011(4) 0.022(4) 0.014(4)
C80 0.056(5) 0.047(4) 0.023(4) 0.005(4) 0.011(3) 0.017(4)
C81 0.046(5) 0.044(5) 0.025(4) 0.012(4) 0.005(4) 0.011(4)
C82 0.038(4) 0.033(4) 0.026(4) 0.012(3) 0.007(3) 0.010(3)
C83 0.037(5) 0.020(4) 0.018(4) 0.004(4) 0.010(4) 0.012(4)
C84 0.047(6) 0.026(5) 0.032(5) 0.011(4) 0.013(5) 0.024(5)
C85 0.054(7) 0.028(5) 0.041(6) 0.016(5) 0.017(5) 0.022(5)
C86 0.056(7) 0.028(5) 0.036(6) 0.004(5) 0.027(5) 0.019(5)
C87 0.041(6) 0.032(5) 0.027(5) 0.011(4) 0.015(4) 0.007(4)
C88 0.041(6) 0.026(5) 0.022(5) 0.013(4) 0.011(4) 0.015(4)

loop_
_atom_type_symbol
_atom_type_description
_atom_type_scat_dispersion_real
_atom_type_scat_dispersion_imag
_atom_type_scat_source
C C 0.0033 0.0016 'International Tables Vol C Tables 4.2.6.8 and 6.1.1.4'
H H 0.0000 0.0000 'International Tables Vol C Tables 4.2.6.8 and 6.1.1.4'
N N 0.0061 0.0033 'International Tables Vol C Tables 4.2.6.8 and 6.1.1.4'
Si Si 0.0817 0.0704 'International Tables Vol C Tables 4.2.6.8 and 6.1.1.4'
P P 0.1023 0.0942 'International Tables Vol C Tables 4.2.6.8 and 6.1.1.4'
Br Br -0.2901 2.4595 'International Tables Vol C Tables 4.2.6.8 and 6.1.1.4'
Pt Pt -1.7033 8.3905 'International Tables Vol C Tables 4.2.6.8 and 6.1.1.4'

loop_
_geom_angle_atom_site_label_1
_geom_angle_atom_site_label_2
_geom_angle_atom_site_label_3
_geom_angle
_geom_angle_site_symmetry_1
_geom_angle_site_symmetry_3
_geom_angle_publ_flag
C1 Pt1 C3 81.7(4) . . ?
C1 Pt1 P2 86.0(3) . . ?
C3 Pt1 P2 159.1(3) . . ?
C1 Pt1 P1 163.4(2) . . ?
C3 Pt1 P1 86.0(3) . . ?
P2 Pt1 P1 108.96(9) . . ?
C59B P1 C53 112.0(8) . . ?
C59B P1 C65 90.9(8) . . ?
C53 P1 C65 106.9(4) . . ?
C53 P1 C59 102.0(5) . . ?
C65 P1 C59 109.0(6) . . ?
C59B P1 Pt1 119.4(6) . . ?
C53 P1 Pt1 105.5(3) . . ?
C65 P1 Pt1 121.4(3) . . ?
C59 P1 Pt1 110.1(5) . . ?
C77 P2 C71 101.0(4) . . ?
C77 P2 C83 101.5(4) . . ?
C71 P2 C83 107.8(4) . . ?
C77 P2 Pt1 121.4(3) . . ?
C71 P2 Pt1 116.9(3) . . ?
C83 P2 Pt1 106.8(3) . . ?
N1 Si1 C2 109.5(4) . . ?
N1 Si1 C4 116.1(4) . . ?
C2 Si1 C4 107.5(4) . . ?
N1 Si1 Br1 109.1(3) . . ?
C2 Si1 Br1 108.7(3) . . ?
C4 Si1 Br1 105.7(3) . . ?
C16 N1 C5 105.6(6) . . ?
C16 N1 Si1 122.4(6) . . ?
C5 N1 Si1 115.5(5) . . ?
C2 C1 Pt1 110.6(6) . . ?
C2 C1 H1A 109.5 . . ?
Pt1 C1 H1A 109.5 . . ?
C2 C1 H1B 109.5 . . ?
Pt1 C1 H1B 109.5 . . ?
H1A C1 H1B 108.1 . . ?
C1 C2 Si1 110.7(6) . . ?
C1 C2 H2A 109.5 . . ?
Si1 C2 H2A 109.5 . . ?
C1 C2 H2B 109.5 . . ?
Si1 C2 H2B 109.5 . . ?
H2A C2 H2B 108.1 . . ?
C4 C3 Pt1 124.2(6) . . ?
C4 C3 H3A 106.3 . . ?
Pt1 C3 H3A 106.3 . . ?
C4 C3 H3B 106.3 . . ?
Pt1 C3 H3B 106.3 . . ?
H3A C3 H3B 106.4 . . ?
C3 C4 Si1 114.0(6) . . ?
C3 C4 H4A 108.7 . . ?
Si1 C4 H4A 108.7 . . ?
C3 C4 H4B 108.7 . . ?
Si1 C4 H4B 108.7 . . ?
H4A C4 H4B 107.6 . . ?
C6 C5 C10 119.5(8) . . ?
C6 C5 N1 131.2(8) . . ?
C10 C5 N1 109.2(7) . . ?
C7 C6 C5 117.6(8) . . ?
C7 C6 C17 119.0(8) . . ?
C5 C6 C17 123.0(7) . . ?
C6 C7 C8 123.4(8) . . ?
C6 C7 H7 118.3 . . ?
C8 C7 H7 118.3 . . ?
C9 C8 C7 117.3(8) . . ?
C9 C8 C31 124.6(8) . . ?
C7 C8 C31 118.1(8) . . ?
C8 C9 C10 121.3(8) . . ?
C8 C9 H9 119.3 . . ?
C10 C9 H9 119.3 . . ?
C9 C10 C5 119.9(8) . . ?
C9 C10 C11 132.5(8) . . ?
C5 C10 C11 107.6(7) . . ?
C12 C11 C16 121.5(8) . . ?
C12 C11 C10 131.2(8) . . ?
C16 C11 C10 107.2(7) . . ?
C11 C12 C13 120.0(8) . . ?
C11 C12 H12 120.0 . . ?
C13 C12 H12 120.0 . . ?
C14 C13 C12 117.3(8) . . ?
C14 C13 C35 121.7(8) . . ?
C12 C13 C35 120.7(8) . . ?
C13 C14 C15 125.8(8) . . ?
C13 C14 H14 117.1 . . ?
C15 C14 H14 117.1 . . ?
C14 C15 C16 115.7(8) . . ?
C14 C15 C39 117.5(8) . . ?
C16 C15 C39 126.8(8) . . ?
C15 C16 C11 119.7(8) . . ?
C15 C16 N1 130.6(7) . . ?
C11 C16 N1 109.7(7) . . ?
C18 C17 C22 118.7(8) . . ?
C18 C17 C6 118.6(8) . . ?
C22 C17 C6 122.6(8) . . ?
C17 C18 C19 121.7(8) . . ?
C17 C18 H18 119.1 . . ?
C19 C18 H18 119.1 . . ?
C20 C19 C18 117.4(8) . . ?
C20 C19 C23 120.2(8) . . ?
C18 C19 C23 122.3(8) . . ?
C19 C20 C21 122.8(9) . . ?
C19 C20 H20 118.6 . . ?
C21 C20 H20 118.6 . . ?
C22 C21 C20 117.6(8) . . ?
C22 C21 C27 122.4(8) . . ?
C20 C21 C27 120.0(8) . . ?
C21 C22 C17 121.7(8) . . ?
C21 C22 H22 119.2 . . ?
C17 C22 H22 119.2 . . ?
C25 C23 C26 111.4(10) . . ?
C25 C23 C19 109.7(9) . . ?
C26 C23 C19 107.9(9) . . ?
C25 C23 C24 107.4(9) . . ?
C26 C23 C24 108.4(9) . . ?
C19 C23 C24 112.0(8) . . ?
C23 C24 H24A 109.5 . . ?
C23 C24 H24B 109.5 . . ?
H24A C24 H24B 109.5 . . ?
C23 C24 H24C 109.5 . . ?
H24A C24 H24C 109.5 . . ?
H24B C24 H24C 109.5 . . ?
C23 C25 H25A 109.5 . . ?
C23 C25 H25B 109.5 . . ?
H25A C25 H25B 109.5 . . ?
C23 C25 H25C 109.5 . . ?
H25A C25 H25C 109.5 . . ?
H25B C25 H25C 109.5 . . ?
C23 C26 H26A 109.5 . . ?
C23 C26 H26B 109.5 . . ?
H26A C26 H26B 109.5 . . ?
C23 C26 H26C 109.5 . . ?
H26A C26 H26C 109.5 . . ?
H26B C26 H26C 109.5 . . ?
C28 C27 C21 108.2(8) . . ?
C28 C27 C29 109.9(9) . . ?
C21 C27 C29 110.2(8) . . ?
C28 C27 C30 107.3(8) . . ?
C21 C27 C30 112.6(8) . . ?
C29 C27 C30 108.7(8) . . ?
C27 C28 H28A 109.5 . . ?
C27 C28 H28B 109.5 . . ?
H28A C28 H28B 109.5 . . ?
C27 C28 H28C 109.5 . . ?
H28A C28 H28C 109.5 . . ?
H28B C28 H28C 109.5 . . ?
C27 C29 H29A 109.5 . . ?
C27 C29 H29B 109.5 . . ?
H29A C29 H29B 109.5 . . ?
C27 C29 H29C 109.5 . . ?
H29A C29 H29C 109.5 . . ?
H29B C29 H29C 109.5 . . ?
C27 C30 H30A 109.5 . . ?
C27 C30 H30B 109.5 . . ?
H30A C30 H30B 109.5 . . ?
C27 C30 H30C 109.5 . . ?
H30A C30 H30C 109.5 . . ?
H30B C30 H30C 109.5 . . ?
C32 C31 C8 110.6(9) . . ?
C32 C31 C33 109.3(9) . . ?
C8 C31 C33 111.5(8) . . ?
C32 C31 C34 108.9(10) . . ?
C8 C31 C34 109.4(8) . . ?
C33 C31 C34 107.1(9) . . ?
C31 C32 H32A 109.5 . . ?
C31 C32 H32B 109.5 . . ?
H32A C32 H32B 109.5 . . ?
C31 C32 H32C 109.5 . . ?
H32A C32 H32C 109.5 . . ?
H32B C32 H32C 109.5 . . ?
C31 C33 H33A 109.5 . . ?
C31 C33 H33B 109.5 . . ?
H33A C33 H33B 109.5 . . ?
C31 C33 H33C 109.5 . . ?
H33A C33 H33C 109.5 . . ?
H33B C33 H33C 109.5 . . ?
C31 C34 H34A 109.5 . . ?
C31 C34 H34B 109.5 . . ?
H34A C34 H34B 109.5 . . ?
C31 C34 H34C 109.5 . . ?
H34A C34 H34C 109.5 . . ?
H34B C34 H34C 109.5 . . ?
C13 C35 C36 109.4(8) . . ?
C13 C35 C38 113.1(8) . . ?
C36 C35 C38 110.0(10) . . ?
C13 C35 C37 108.5(8) . . ?
C36 C35 C37 109.1(10) . . ?
C38 C35 C37 106.7(9) . . ?
C35 C36 H36A 109.5 . . ?
C35 C36 H36B 109.5 . . ?
H36A C36 H36B 109.5 . . ?
C35 C36 H36C 109.5 . . ?
H36A C36 H36C 109.5 . . ?
H36B C36 H36C 109.5 . . ?
C35 C37 H37A 109.5 . . ?
C35 C37 H37B 109.5 . . ?
H37A C37 H37B 109.5 . . ?
C35 C37 H37C 109.5 . . ?
H37A C37 H37C 109.5 . . ?
H37B C37 H37C 109.5 . . ?
C35 C38 H38A 109.5 . . ?
C35 C38 H38B 109.5 . . ?
H38A C38 H38B 109.5 . . ?
C35 C38 H38C 109.5 . . ?
H38A C38 H38C 109.5 . . ?
H38B C38 H38C 109.5 . . ?
C40 C39 C44 119.9(8) . . ?
C40 C39 C15 119.0(8) . . ?
C44 C39 C15 121.1(8) . . ?
C39 C40 C41 121.7(8) . . ?
C39 C40 H40 119.1 . . ?
C41 C40 H40 119.1 . . ?
C42 C41 C40 117.6(8) . . ?
C42 C41 C45 121.2(8) . . ?
C40 C41 C45 121.0(8) . . ?
C41 C42 C43 122.3(8) . . ?
C41 C42 H42 118.9 . . ?
C43 C42 H42 118.9 . . ?
C44 C43 C42 117.4(8) . . ?
C44 C43 C49 123.2(8) . . ?
C42 C43 C49 119.4(8) . . ?
C39 C44 C43 121.0(8) . . ?
C39 C44 H44 119.5 . . ?
C43 C44 H44 119.5 . . ?
C46 C45 C48 110.3(9) . . ?
C46 C45 C41 109.0(8) . . ?
C48 C45 C41 111.0(8) . . ?
C46 C45 C47 108.0(9) . . ?
C48 C45 C47 107.5(8) . . ?
C41 C45 C47 111.0(7) . . ?
C45 C46 H46A 109.5 . . ?
C45 C46 H46B 109.5 . . ?
H46A C46 H46B 109.5 . . ?
C45 C46 H46C 109.5 . . ?
H46A C46 H46C 109.5 . . ?
H46B C46 H46C 109.5 . . ?
C45 C47 H47A 109.5 . . ?
C45 C47 H47B 109.5 . . ?
H47A C47 H47B 109.5 . . ?
C45 C47 H47C 109.5 . . ?
H47A C47 H47C 109.5 . . ?
H47B C47 H47C 109.5 . . ?
C45 C48 H48A 109.5 . . ?
C45 C48 H48B 109.5 . . ?
H48A C48 H48B 109.5 . . ?
C45 C48 H48C 109.5 . . ?
H48A C48 H48C 109.5 . . ?
H48B C48 H48C 109.5 . . ?
C43 C49 C51 112.0(7) . . ?
C43 C49 C50 109.2(7) . . ?
C51 C49 C50 108.6(8) . . ?
C43 C49 C52 110.2(7) . . ?
C51 C49 C52 107.3(8) . . ?
C50 C49 C52 109.4(7) . . ?
C49 C50 H50A 109.5 . . ?
C49 C50 H50B 109.5 . . ?
H50A C50 H50B 109.5 . . ?
C49 C50 H50C 109.5 . . ?
H50A C50 H50C 109.5 . . ?
H50B C50 H50C 109.5 . . ?
C49 C51 H51A 109.5 . . ?
C49 C51 H51B 109.5 . . ?
H51A C51 H51B 109.5 . . ?
C49 C51 H51C 109.5 . . ?
H51A C51 H51C 109.5 . . ?
H51B C51 H51C 109.5 . . ?
C49 C52 H52A 109.5 . . ?
C49 C52 H52B 109.5 . . ?
H52A C52 H52B 109.5 . . ?
C49 C52 H52C 109.5 . . ?
H52A C52 H52C 109.5 . . ?
H52B C52 H52C 109.5 . . ?
C58 C53 C54 107.9(7) . . ?
C58 C53 P1 119.1(6) . . ?
C54 C53 P1 110.6(6) . . ?
C58 C53 H53 106.1 . . ?
C54 C53 H53 106.1 . . ?
P1 C53 H53 106.1 . . ?
C55 C54 C53 109.9(7) . . ?
C55 C54 H54A 109.7 . . ?
C53 C54 H54A 109.7 . . ?
C55 C54 H54B 109.7 . . ?
C53 C54 H54B 109.7 . . ?
H54A C54 H54B 108.2 . . ?
C56 C55 C54 112.7(8) . . ?
C56 C55 H55A 109.1 . . ?
C54 C55 H55A 109.1 . . ?
C56 C55 H55B 109.1 . . ?
C54 C55 H55B 109.1 . . ?
H55A C55 H55B 107.8 . . ?
C55 C56 C57 110.2(7) . . ?
C55 C56 H56A 109.6 . . ?
C57 C56 H56A 109.6 . . ?
C55 C56 H56B 109.6 . . ?
C57 C56 H56B 109.6 . . ?
H56A C56 H56B 108.1 . . ?
C56 C57 C58 110.4(8) . . ?
C56 C57 H57A 109.6 . . ?
C58 C57 H57A 109.6 . . ?
C56 C57 H57B 109.6 . . ?
C58 C57 H57B 109.6 . . ?
H57A C57 H57B 108.1 . . ?
C53 C58 C57 110.3(7) . . ?
C53 C58 H58A 109.6 . . ?
C57 C58 H58A 109.6 . . ?
C53 C58 H58B 109.6 . . ?
C57 C58 H58B 109.6 . . ?
H58A C58 H58B 108.1 . . ?
C60 C59 C64 110.9(11) . . ?
C60 C59 P1 119.1(10) . . ?
C64 C59 P1 110.7(10) . . ?
C60 C59 H59 104.9 . . ?
C64 C59 H59 104.9 . . ?
P1 C59 H59 104.9 . . ?
C59 C60 C61 112.3(12) . . ?
C59 C60 H60A 109.1 . . ?
C61 C60 H60A 109.1 . . ?
C59 C60 H60B 109.1 . . ?
C61 C60 H60B 109.1 . . ?
H60A C60 H60B 107.9 . . ?
C62 C61 C60 112.7(12) . . ?
C62 C61 H61A 109.0 . . ?
C60 C61 H61A 109.0 . . ?
C62 C61 H61B 109.0 . . ?
C60 C61 H61B 109.0 . . ?
H61A C61 H61B 107.8 . . ?
C63 C62 C61 110.4(13) . . ?
C63 C62 H62A 109.6 . . ?
C61 C62 H62A 109.6 . . ?
C63 C62 H62B 109.6 . . ?
C61 C62 H62B 109.6 . . ?
H62A C62 H62B 108.1 . . ?
C62 C63 C64 114.1(12) . . ?
C62 C63 H63A 108.7 . . ?
C64 C63 H63A 108.7 . . ?
C62 C63 H63B 108.7 . . ?
C64 C63 H63B 108.7 . . ?
H63A C63 H63B 107.6 . . ?
C63 C64 C59 110.3(12) . . ?
C63 C64 H64A 109.6 . . ?
C59 C64 H64A 109.6 . . ?
C63 C64 H64B 109.6 . . ?
C59 C64 H64B 109.6 . . ?
H64A C64 H64B 108.1 . . ?
C60B C59B C64B 108.7(16) . . ?
C60B C59B P1 120.9(14) . . ?
C64B C59B P1 109.6(13) . . ?
C60B C59B H59B 105.5 . . ?
C64B C59B H59B 105.5 . . ?
P1 C59B H59B 105.5 . . ?
C59B C60B C61B 112.5(15) . . ?
C59B C60B H60C 109.1 . . ?
C61B C60B H60C 109.1 . . ?
C59B C60B H60D 109.1 . . ?
C61B C60B H60D 109.1 . . ?
H60C C60B H60D 107.8 . . ?
C62B C61B C60B 112.3(16) . . ?
C62B C61B H61C 109.1 . . ?
C60B C61B H61C 109.1 . . ?
C62B C61B H61D 109.1 . . ?
C60B C61B H61D 109.1 . . ?
H61C C61B H61D 107.9 . . ?
C63B C62B C61B 111.3(16) . . ?
C63B C62B H62C 109.4 . . ?
C61B C62B H62C 109.4 . . ?
C63B C62B H62D 109.4 . . ?
C61B C62B H62D 109.4 . . ?
H62C C62B H62D 108.0 . . ?
C62B C63B C64B 111.8(15) . . ?
C62B C63B H63C 109.2 . . ?
C64B C63B H63C 109.2 . . ?
C62B C63B H63D 109.2 . . ?
C64B C63B H63D 109.2 . . ?
H63C C63B H63D 107.9 . . ?
C63B C64B C59B 109.7(16) . . ?
C63B C64B H64C 109.7 . . ?
C59B C64B H64C 109.7 . . ?
C63B C64B H64D 109.7 . . ?
C59B C64B H64D 109.7 . . ?
H64C C64B H64D 108.2 . . ?
C70 C65 C66 110.8(9) . . ?
C70 C65 P1 109.9(7) . . ?
C66 C65 P1 121.2(8) . . ?
C70 C65 H65 104.4 . . ?
C66 C65 H65 104.4 . . ?
P1 C65 H65 104.4 . . ?
C67 C66 C65 108.8(10) . . ?
C67 C66 H66A 109.9 . . ?
C65 C66 H66A 109.9 . . ?
C67 C66 H66B 109.9 . . ?
C65 C66 H66B 109.9 . . ?
H66A C66 H66B 108.3 . . ?
C68 C67 C66 113.1(10) . . ?
C68 C67 H67A 108.9 . . ?
C66 C67 H67A 108.9 . . ?
C68 C67 H67B 108.9 . . ?
C66 C67 H67B 108.9 . . ?
H67A C67 H67B 107.8 . . ?
C67 C68 C69 112.0(11) . . ?
C67 C68 H68A 109.2 . . ?
C69 C68 H68A 109.2 . . ?
C67 C68 H68B 109.2 . . ?
C69 C68 H68B 109.2 . . ?
H68A C68 H68B 107.9 . . ?
C68 C69 C70 110.2(10) . . ?
C68 C69 H69A 109.6 . . ?
C70 C69 H69A 109.6 . . ?
C68 C69 H69B 109.6 . . ?
C70 C69 H69B 109.6 . . ?
H69A C69 H69B 108.1 . . ?
C65 C70 C69 112.0(9) . . ?
C65 C70 H70A 109.2 . . ?
C69 C70 H70A 109.2 . . ?
C65 C70 H70B 109.2 . . ?
C69 C70 H70B 109.2 . . ?
H70A C70 H70B 107.9 . . ?
C72 C71 C76 108.7(8) . . ?
C72 C71 P2 109.9(6) . . ?
C76 C71 P2 119.9(7) . . ?
C72 C71 H71 105.8 . . ?
C76 C71 H71 105.8 . . ?
P2 C71 H71 105.8 . . ?
C73 C72 C71 111.9(9) . . ?
C73 C72 H72A 109.2 . . ?
C71 C72 H72A 109.2 . . ?
C73 C72 H72B 109.2 . . ?
C71 C72 H72B 109.2 . . ?
H72A C72 H72B 107.9 . . ?
C74 C73 C72 111.8(10) . . ?
C74 C73 H73A 109.3 . . ?
C72 C73 H73A 109.3 . . ?
C74 C73 H73B 109.3 . . ?
C72 C73 H73B 109.3 . . ?
H73A C73 H73B 107.9 . . ?
C75 C74 C73 110.6(9) . . ?
C75 C74 H74A 109.5 . . ?
C73 C74 H74A 109.5 . . ?
C75 C74 H74B 109.5 . . ?
C73 C74 H74B 109.5 . . ?
H74A C74 H74B 108.1 . . ?
C74 C75 C76 113.8(10) . . ?
C74 C75 H75A 108.8 . . ?
C76 C75 H75A 108.8 . . ?
C74 C75 H75B 108.8 . . ?
C76 C75 H75B 108.8 . . ?
H75A C75 H75B 107.7 . . ?
C75 C76 C71 108.8(8) . . ?
C75 C76 H76A 109.9 . . ?
C71 C76 H76A 109.9 . . ?
C75 C76 H76B 109.9 . . ?
C71 C76 H76B 109.9 . . ?
H76A C76 H76B 108.3 . . ?
C78 C77 C82 103.5(8) . . ?
C78 C77 P2 111.5(7) . . ?
C82 C77 P2 114.5(7) . . ?
C78 C77 H77 109.0 . . ?
C82 C77 H77 109.0 . . ?
P2 C77 H77 109.0 . . ?
C77 C78 C79 111.2(8) . . ?
C77 C78 H78A 109.4 . . ?
C79 C78 H78A 109.4 . . ?
C77 C78 H78B 109.4 . . ?
C79 C78 H78B 109.4 . . ?
H78A C78 H78B 108.0 . . ?
C80 C79 C78 102.8(9) . . ?
C80 C79 H79A 111.2 . . ?
C78 C79 H79A 111.2 . . ?
C80 C79 H79B 111.2 . . ?
C78 C79 H79B 111.2 . . ?
H79A C79 H79B 109.1 . . ?
C81 C80 C79 113.7(9) . . ?
C81 C80 H80A 108.8 . . ?
C79 C80 H80A 108.8 . . ?
C81 C80 H80B 108.8 . . ?
C79 C80 H80B 108.8 . . ?
H80A C80 H80B 107.7 . . ?
C80 C81 C82 109.4(9) . . ?
C80 C81 H81A 109.8 . . ?
C82 C81 H81A 109.8 . . ?
C80 C81 H81B 109.8 . . ?
C82 C81 H81B 109.8 . . ?
H81A C81 H81B 108.2 . . ?
C77 C82 C81 110.3(8) . . ?
C77 C82 H82A 109.6 . . ?
C81 C82 H82A 109.6 . . ?
C77 C82 H82B 109.6 . . ?
C81 C82 H82B 109.6 . . ?
H82A C82 H82B 108.1 . . ?
C84 C83 C88 110.6(7) . . ?
C84 C83 P2 118.7(7) . . ?
C88 C83 P2 115.1(6) . . ?
C84 C83 H83 103.4 . . ?
C88 C83 H83 103.4 . . ?
P2 C83 H83 103.4 . . ?
C85 C84 C83 109.2(9) . . ?
C85 C84 H84A 109.8 . . ?
C83 C84 H84A 109.8 . . ?
C85 C84 H84B 109.8 . . ?
C83 C84 H84B 109.8 . . ?
H84A C84 H84B 108.3 . . ?
C84 C85 C86 112.6(9) . . ?
C84 C85 H85A 109.1 . . ?
C86 C85 H85A 109.1 . . ?
C84 C85 H85B 109.1 . . ?
C86 C85 H85B 109.1 . . ?
H85A C85 H85B 107.8 . . ?
C87 C86 C85 111.4(8) . . ?
C87 C86 H86A 109.4 . . ?
C85 C86 H86A 109.4 . . ?
C87 C86 H86B 109.4 . . ?
C85 C86 H86B 109.4 . . ?
H86A C86 H86B 108.0 . . ?
C88 C87 C86 111.2(8) . . ?
C88 C87 H87A 109.4 . . ?
C86 C87 H87A 109.4 . . ?
C88 C87 H87B 109.4 . . ?
C86 C87 H87B 109.4 . . ?
H87A C87 H87B 108.0 . . ?
C87 C88 C83 110.6(8) . . ?
C87 C88 H88A 109.5 . . ?
C83 C88 H88A 109.5 . . ?
C87 C88 H88B 109.5 . . ?
C83 C88 H88B 109.5 . . ?
H88A C88 H88B 108.1 . . ?

loop_
_geom_bond_atom_site_label_1
_geom_bond_atom_site_label_2
_geom_bond_distance
_geom_bond_site_symmetry_2
_geom_bond_publ_flag
Pt1 C1 2.093(9) . ?
Pt1 C3 2.132(8) . ?
Pt1 P2 2.334(2) . ?
Pt1 P1 2.352(2) . ?
Br1 Si1 2.237(2) . ?
P1 C59B 1.77(2) . ?
P1 C53 1.860(9) . ?
P1 C65 1.862(10) . ?
P1 C59 1.929(16) . ?
P2 C77 1.856(9) . ?
P2 C71 1.859(9) . ?
P2 C83 1.862(9) . ?
Si1 N1 1.783(7) . ?
Si1 C2 1.846(9) . ?
Si1 C4 1.850(9) . ?
N1 C16 1.426(11) . ?
N1 C5 1.436(11) . ?
C1 C2 1.557(11) . ?
C1 H1A 0.9900 . ?
C1 H1B 0.9900 . ?
C2 H2A 0.9900 . ?
C2 H2B 0.9900 . ?
C3 C4 1.537(11) . ?
C3 H3A 0.9900 . ?
C3 H3B 0.9900 . ?
C4 H4A 0.9900 . ?
C4 H4B 0.9900 . ?
C5 C6 1.388(12) . ?
C5 C10 1.410(12) . ?
C6 C7 1.386(12) . ?
C6 C17 1.487(12) . ?
C7 C8 1.407(12) . ?
C7 H7 0.9500 . ?
C8 C9 1.359(13) . ?
C8 C31 1.523(12) . ?
C9 C10 1.396(12) . ?
C9 H9 0.9500 . ?
C10 C11 1.433(12) . ?
C11 C12 1.379(12) . ?
C11 C16 1.417(11) . ?
C12 C13 1.384(12) . ?
C12 H12 0.9500 . ?
C13 C14 1.380(12) . ?
C13 C35 1.523(12) . ?
C14 C15 1.395(12) . ?
C14 H14 0.9500 . ?
C15 C16 1.399(12) . ?
C15 C39 1.482(11) . ?
C17 C18 1.381(12) . ?
C17 C22 1.385(12) . ?
C18 C19 1.387(12) . ?
C18 H18 0.9500 . ?
C19 C20 1.380(13) . ?
C19 C23 1.534(13) . ?
C20 C21 1.390(13) . ?
C20 H20 0.9500 . ?
C21 C22 1.378(12) . ?
C21 C27 1.525(13) . ?
C22 H22 0.9500 . ?
C23 C25 1.525(16) . ?
C23 C26 1.529(16) . ?
C23 C24 1.541(15) . ?
C24 H24A 0.9800 . ?
C24 H24B 0.9800 . ?
C24 H24C 0.9800 . ?
C25 H25A 0.9800 . ?
C25 H25B 0.9800 . ?
C25 H25C 0.9800 . ?
C26 H26A 0.9800 . ?
C26 H26B 0.9800 . ?
C26 H26C 0.9800 . ?
C27 C28 1.518(13) . ?
C27 C29 1.533(14) . ?
C27 C30 1.541(14) . ?
C28 H28A 0.9800 . ?
C28 H28B 0.9800 . ?
C28 H28C 0.9800 . ?
C29 H29A 0.9800 . ?
C29 H29B 0.9800 . ?
C29 H29C 0.9800 . ?
C30 H30A 0.9800 . ?
C30 H30B 0.9800 . ?
C30 H30C 0.9800 . ?
C31 C32 1.495(16) . ?
C31 C33 1.526(13) . ?
C31 C34 1.537(16) . ?
C32 H32A 0.9800 . ?
C32 H32B 0.9800 . ?
C32 H32C 0.9800 . ?
C33 H33A 0.9800 . ?
C33 H33B 0.9800 . ?
C33 H33C 0.9800 . ?
C34 H34A 0.9800 . ?
C34 H34B 0.9800 . ?
C34 H34C 0.9800 . ?
C35 C36 1.522(15) . ?
C35 C38 1.527(14) . ?
C35 C37 1.537(14) . ?
C36 H36A 0.9800 . ?
C36 H36B 0.9800 . ?
C36 H36C 0.9800 . ?
C37 H37A 0.9800 . ?
C37 H37B 0.9800 . ?
C37 H37C 0.9800 . ?
C38 H38A 0.9800 . ?
C38 H38B 0.9800 . ?
C38 H38C 0.9800 . ?
C39 C40 1.376(12) . ?
C39 C44 1.376(12) . ?
C40 C41 1.389(12) . ?
C40 H40 0.9500 . ?
C41 C42 1.384(12) . ?
C41 C45 1.535(12) . ?
C42 C43 1.411(13) . ?
C42 H42 0.9500 . ?
C43 C44 1.393(12) . ?
C43 C49 1.524(12) . ?
C44 H44 0.9500 . ?
C45 C46 1.512(14) . ?
C45 C48 1.527(13) . ?
C45 C47 1.540(14) . ?
C46 H46A 0.9800 . ?
C46 H46B 0.9800 . ?
C46 H46C 0.9800 . ?
C47 H47A 0.9800 . ?
C47 H47B 0.9800 . ?
C47 H47C 0.9800 . ?
C48 H48A 0.9800 . ?
C48 H48B 0.9800 . ?
C48 H48C 0.9800 . ?
C49 C51 1.525(13) . ?
C49 C50 1.540(12) . ?
C49 C52 1.561(13) . ?
C50 H50A 0.9800 . ?
C50 H50B 0.9800 . ?
C50 H50C 0.9800 . ?
C51 H51A 0.9800 . ?
C51 H51B 0.9800 . ?
C51 H51C 0.9800 . ?
C52 H52A 0.9800 . ?
C52 H52B 0.9800 . ?
C52 H52C 0.9800 . ?
C53 C58 1.525(13) . ?
C53 C54 1.552(12) . ?
C53 H53 1.0000 . ?
C54 C55 1.529(12) . ?
C54 H54A 0.9900 . ?
C54 H54B 0.9900 . ?
C55 C56 1.507(13) . ?
C55 H55A 0.9900 . ?
C55 H55B 0.9900 . ?
C56 C57 1.534(14) . ?
C56 H56A 0.9900 . ?
C56 H56B 0.9900 . ?
C57 C58 1.548(12) . ?
C57 H57A 0.9900 . ?
C57 H57B 0.9900 . ?
C58 H58A 0.9900 . ?
C58 H58B 0.9900 . ?
C59 C60 1.518(16) . ?
C59 C64 1.561(17) . ?
C59 H59 1.0000 . ?
C60 C61 1.523(16) . ?
C60 H60A 0.9900 . ?
C60 H60B 0.9900 . ?
C61 C62 1.498(17) . ?
C61 H61A 0.9900 . ?
C61 H61B 0.9900 . ?
C62 C63 1.475(19) . ?
C62 H62A 0.9900 . ?
C62 H62B 0.9900 . ?
C63 C64 1.541(17) . ?
C63 H63A 0.9900 . ?
C63 H63B 0.9900 . ?
C64 H64A 0.9900 . ?
C64 H64B 0.9900 . ?
C59B C60B 1.519(17) . ?
C59B C64B 1.564(18) . ?
C59B H59B 1.0000 . ?
C60B C61B 1.521(17) . ?
C60B H60C 0.9900 . ?
C60B H60D 0.9900 . ?
C61B C62B 1.498(18) . ?
C61B H61C 0.9900 . ?
C61B H61D 0.9900 . ?
C62B C63B 1.474(19) . ?
C62B H62C 0.9900 . ?
C62B H62D 0.9900 . ?
C63B C64B 1.538(18) . ?
C63B H63C 0.9900 . ?
C63B H63D 0.9900 . ?
C64B H64C 0.9900 . ?
C64B H64D 0.9900 . ?
C65 C70 1.531(16) . ?
C65 C66 1.537(15) . ?
C65 H65 1.0000 . ?
C66 C67 1.533(16) . ?
C66 H66A 0.9900 . ?
C66 H66B 0.9900 . ?
C67 C68 1.51(2) . ?
C67 H67A 0.9900 . ?
C67 H67B 0.9900 . ?
C68 C69 1.521(16) . ?
C68 H68A 0.9900 . ?
C68 H68B 0.9900 . ?
C69 C70 1.532(14) . ?
C69 H69A 0.9900 . ?
C69 H69B 0.9900 . ?
C70 H70A 0.9900 . ?
C70 H70B 0.9900 . ?
C71 C72 1.531(14) . ?
C71 C76 1.549(11) . ?
C71 H71 1.0000 . ?
C72 C73 1.514(15) . ?
C72 H72A 0.9900 . ?
C72 H72B 0.9900 . ?
C73 C74 1.508(16) . ?
C73 H73A 0.9900 . ?
C73 H73B 0.9900 . ?
C74 C75 1.484(17) . ?
C74 H74A 0.9900 . ?
C74 H74B 0.9900 . ?
C75 C76 1.548(15) . ?
C75 H75A 0.9900 . ?
C75 H75B 0.9900 . ?
C76 H76A 0.9900 . ?
C76 H76B 0.9900 . ?
C77 C78 1.415(13) . ?
C77 C82 1.552(14) . ?
C77 H77 1.0000 . ?
C78 C79 1.619(13) . ?
C78 H78A 0.9900 . ?
C78 H78B 0.9900 . ?
C79 C80 1.511(17) . ?
C79 H79A 0.9900 . ?
C79 H79B 0.9900 . ?
C80 C81 1.512(16) . ?
C80 H80A 0.9900 . ?
C80 H80B 0.9900 . ?
C81 C82 1.554(13) . ?
C81 H81A 0.9900 . ?
C81 H81B 0.9900 . ?
C82 H82A 0.9900 . ?
C82 H82B 0.9900 . ?
C83 C84 1.535(12) . ?
C83 C88 1.534(12) . ?
C83 H83 1.0000 . ?
C84 C85 1.516(15) . ?
C84 H84A 0.9900 . ?
C84 H84B 0.9900 . ?
C85 C86 1.538(14) . ?
C85 H85A 0.9900 . ?
C85 H85B 0.9900 . ?
C86 C87 1.524(13) . ?
C86 H86A 0.9900 . ?
C86 H86B 0.9900 . ?
C87 C88 1.518(14) . ?
C87 H87A 0.9900 . ?
C87 H87B 0.9900 . ?
C88 H88A 0.9900 . ?
C88 H88B 0.9900 . ?
